data_7160310
loop_
_publ_author_name
'Chang, Meng-Yang'
'Lin, Chun-Yi'

_publ_section_title
;
 Construction of Diaryl Oxacyclic Sulfones via Bi(OTf)3-catalyzed
 Intramolecular Cyclocondensation of 1,3-Diaroylsulfones
;
_journal_name_full 'Organic &amp; Biomolecular Chemistry'
_journal_paper_doi 10.1039/D4OB01916D
_journal_year 2025
_chemical_formula_moiety 'C8 H6 O1.5 S0.5'
_chemical_formula_sum 'C8 H6 O1.5 S0.5'
_chemical_formula_weight 142.16
_space_group_crystal_system monoclinic
_space_group_IT_number 15
_space_group_name_Hall '-I 2ya'
_space_group_name_H-M_alt 'I 1 2/a 1'
_atom_sites_solution_hydrogens geom
_atom_sites_solution_primary dual
_audit_creation_date 2023-07-19
_audit_creation_method
;
Olex2 1.5
(compiled 2023.03.06 svn.rbb2c1857 for OlexSys, GUI svn.r6748)
;
_audit_update_record
;
2024-11-08 deposited with the CCDC.	2024-12-30 downloaded from the CCDC.
;
_cell_angle_alpha 90
_cell_angle_beta 93.540(3)
_cell_angle_gamma 90
_cell_formula_units_Z 8
_cell_length_a 10.1345(3)
_cell_length_b 8.3361(3)
_cell_length_c 15.3383(4)
_cell_measurement_reflns_used 10319
_cell_measurement_temperature 130(2)
_cell_measurement_theta_max 26.9490
_cell_measurement_theta_min 2.6500
_cell_volume 1293.34(7)
_computing_cell_refinement 'CrysAlisPro 1.171.41.123a (Rigaku OD, 2022)'
_computing_data_collection 'CrysAlisPro 1.171.41.123a (Rigaku OD, 2022)'
_computing_data_reduction 'CrysAlisPro 1.171.41.123a (Rigaku OD, 2022)'
_computing_molecular_graphics 'Olex2 1.5 (Dolomanov et al., 2009)'
_computing_publication_material 'Olex2 1.5 (Dolomanov et al., 2009)'
_computing_structure_refinement 'SHELXL 2018/3 (Sheldrick, 2015)'
_computing_structure_solution 'SHELXT 2018/2 (Sheldrick, 2018)'
_diffrn_ambient_temperature 130(2)
_diffrn_detector 'Hybrid Pixel Array Detector'
_diffrn_detector_area_resol_mean 10.0000
_diffrn_measured_fraction_theta_full 1.000
_diffrn_measured_fraction_theta_max 0.962
_diffrn_measurement_details
;
List of Runs (angles in degrees, time in seconds):

  # Type    Start    End  Width  t~exp~   \w     \q     \k     \f   Frames
#--------------------------------------------------------------------------
  1  \w    -27.00 100.00   0.50    3.01    --   10.60  38.00   4.00  254
  2  \w    -48.00  78.00   0.50    3.01    --  -10.90  38.00   4.00  252
  3  \w   -100.00  26.00   0.50    3.01    --  -10.90 -38.00-150.00  252
  4  \w    -20.00 100.00   0.50    3.01    --   10.60  57.00 120.00  240
  5  \w    -27.00 100.00   0.50    3.01    --   10.60  37.00 -30.00  254
  6  \w    -15.00 100.00   0.50    3.01    --   10.60  77.00 120.00  230
  7  \w    -41.00  79.00   0.50    3.01    --  -10.90  57.00  60.00  240
  8  \w    -17.00  49.00   0.50    3.01    --   10.60  82.00   0.00  132
  9  \w    -79.00  38.00   0.50    3.01    --   10.60 -82.00 120.00  234
 10  \w    -38.00  79.00   0.50    3.01    --  -10.90  82.00-120.00  234
 11  \w   -100.00  17.00   0.50    3.01    --  -10.90 -82.00-180.00  234
 12  \w    -41.00  79.00   0.50    3.01    --  -10.90  57.00-150.00  240
;
_diffrn_measurement_device 'four-circle diffractometer'
_diffrn_measurement_device_type 'XtaLAB Pro II AFC12 (RINC): Kappa single'
_diffrn_measurement_method '\w scans'
_diffrn_orient_matrix_type 'CrysAlisPro convention (1999,Acta A55,543-557)'
_diffrn_orient_matrix_UB_11 0.0687561000
_diffrn_orient_matrix_UB_12 -0.0119850000
_diffrn_orient_matrix_UB_13 -0.0033601000
_diffrn_orient_matrix_UB_21 -0.0038314000
_diffrn_orient_matrix_UB_22 0.0392623000
_diffrn_orient_matrix_UB_23 -0.0411018000
_diffrn_orient_matrix_UB_31 0.0130824000
_diffrn_orient_matrix_UB_32 0.0745566000
_diffrn_orient_matrix_UB_33 0.0211376000
_diffrn_radiation_monochromator mirror
_diffrn_radiation_probe x-ray
_diffrn_radiation_type 'Mo K\a'
_diffrn_radiation_wavelength 0.71073
_diffrn_reflns_av_R_equivalents 0.0486
_diffrn_reflns_av_unetI/netI 0.0224
_diffrn_reflns_Laue_measured_fraction_full 1.000
_diffrn_reflns_Laue_measured_fraction_max 0.962
_diffrn_reflns_limit_h_max 12
_diffrn_reflns_limit_h_min -12
_diffrn_reflns_limit_k_max 10
_diffrn_reflns_limit_k_min -10
_diffrn_reflns_limit_l_max 19
_diffrn_reflns_limit_l_min -19
_diffrn_reflns_number 15060
_diffrn_reflns_point_group_measured_fraction_full 1.000
_diffrn_reflns_point_group_measured_fraction_max 0.962
_diffrn_reflns_theta_full 25.242
_diffrn_reflns_theta_max 27.142
_diffrn_reflns_theta_min 2.661
_diffrn_source 'micro-focus sealed X-ray tube'
_diffrn_source_type 'Rigaku (Mo) X-ray Source'
_exptl_absorpt_coefficient_mu 0.254
_exptl_absorpt_correction_T_max 1.00000
_exptl_absorpt_correction_T_min 0.32343
_exptl_absorpt_correction_type multi-scan
_exptl_absorpt_process_details
;
CrysAlisPro 1.171.41.123a (Rigaku Oxford Diffraction, 2022)
Empirical absorption correction using spherical harmonics,
implemented in SCALE3 ABSPACK scaling algorithm.
;
_exptl_crystal_colour colourless
_exptl_crystal_colour_primary colourless
_exptl_crystal_density_diffrn 1.460
_exptl_crystal_description block
_exptl_crystal_F_000 592
_exptl_crystal_size_max 0.5
_exptl_crystal_size_mid 0.4
_exptl_crystal_size_min 0.4
_refine_diff_density_max 0.204
_refine_diff_density_min -0.402
_refine_diff_density_rms 0.060
_refine_ls_extinction_method none
_refine_ls_goodness_of_fit_ref 1.061
_refine_ls_hydrogen_treatment constr
_refine_ls_matrix_type full
_refine_ls_number_parameters 92
_refine_ls_number_reflns 1377
_refine_ls_number_restraints 0
_refine_ls_restrained_S_all 1.061
_refine_ls_R_factor_all 0.0361
_refine_ls_R_factor_gt 0.0338
_refine_ls_shift/su_max 0.000
_refine_ls_shift/su_mean 0.000
_refine_ls_structure_factor_coef Fsqd
_refine_ls_weighting_details 'w=1/[\s^2^(Fo^2^)+(0.0426P)^2^+1.2019P] where P=(Fo^2^+2Fc^2^)/3'
_refine_ls_weighting_scheme calc
_refine_ls_wR_factor_gt 0.0882
_refine_ls_wR_factor_ref 0.0897
_reflns_Friedel_coverage 0.000
_reflns_number_gt 1275
_reflns_number_total 1377
_reflns_threshold_expression 'I > 2\s(I)'
_cod_data_source_file d4ob01916d2.cif
_cod_data_source_block k11207-myc-e(yno704)_auto
_cod_original_formula_sum 'C8 H6 O1.50 S0.50'
_cod_database_code 7160310
_shelx_shelxl_version_number 2018/3
_shelx_space_group_comment
;
The symmetry employed for this shelxl refinement is uniquely defined
by the following loop, which should always be used as a source of
symmetry information in preference to the above space-group names.
They are only intended as comments.
;
_shelx_estimated_absorpt_t_max 0.905
_shelx_estimated_absorpt_t_min 0.884
_reflns_odcompleteness_completeness 99.65
_reflns_odcompleteness_iscentric 1
_reflns_odcompleteness_theta 26.32
_olex2_refinement_description
;
1. Fixed Uiso
 At 1.2 times of:
  All C(H) groups
2.a Aromatic/amide H refined with riding coordinates:
 C1(H1), C4(H4), C8(H8), C6(H6), C5(H5), C7(H7)
;
_olex2_submission_special_instructions 'No special instructions were received'
_oxdiff_exptl_absorpt_empirical_details
;
Empirical correction (ABSPACK) includes:
- Absorption correction using spherical harmonics
- Frame scaling
;
_oxdiff_exptl_absorpt_empirical_full_max 1.890
_oxdiff_exptl_absorpt_empirical_full_min 0.406

loop_
_space_group_symop_operation_xyz
'x, y, z'
'-x+1/2, y, -z'
'x+1/2, y+1/2, z+1/2'
'-x+1, y+1/2, -z+1/2'
'-x, -y, -z'
'x-1/2, -y, z'
'-x+1/2, -y+1/2, -z+1/2'
'x, -y+1/2, z+1/2'

loop_
_atom_site_label
_atom_site_type_symbol
_atom_site_fract_x
_atom_site_fract_y
_atom_site_fract_z
_atom_site_U_iso_or_equiv
_atom_site_adp_type
_atom_site_occupancy
_atom_site_site_symmetry_order
_atom_site_calc_flag
_atom_site_refinement_flags_posn
_atom_site_refinement_flags_adp
_atom_site_refinement_flags_occupancy
_atom_site_disorder_assembly
_atom_site_disorder_group
S1 S 0.250000 0.04085(5) 0.500000 0.02686(17) Uani 1 2 d S T P . .
O002 O 0.250000 0.40857(15) 0.500000 0.0229(3) Uani 1 2 d S T P . .
O003 O 0.31600(11) -0.05187(13) 0.43630(8) 0.0406(3) Uani 1 1 d . . . . .
C2 C 0.34724(12) 0.33121(15) 0.54892(8) 0.0184(3) Uani 1 1 d . . . . .
C3 C 0.43395(12) 0.44738(15) 0.59753(8) 0.0188(3) Uani 1 1 d . . . . .
C1 C 0.35883(13) 0.17192(16) 0.55292(9) 0.0247(3) Uani 1 1 d . . . . .
H1 H 0.431579 0.128257 0.587052 0.030 Uiso 1 1 calc R U . . .
C4 C 0.54667(13) 0.39669(17) 0.64689(8) 0.0237(3) Uani 1 1 d . . . . .
H4 H 0.571286 0.286729 0.646952 0.028 Uiso 1 1 calc R U . . .
C8 C 0.40136(13) 0.61068(16) 0.59653(8) 0.0234(3) Uani 1 1 d . . . . .
H8 H 0.325722 0.647104 0.562526 0.028 Uiso 1 1 calc R U . . .
C6 C 0.58887(14) 0.66748(19) 0.69526(9) 0.0280(3) Uani 1 1 d . . . . .
H6 H 0.640754 0.742187 0.729267 0.034 Uiso 1 1 calc R U . . .
C5 C 0.62293(14) 0.50660(19) 0.69591(9) 0.0276(3) Uani 1 1 d . . . . .
H5 H 0.698795 0.471215 0.730039 0.033 Uiso 1 1 calc R U . . .
C7 C 0.47896(15) 0.71909(17) 0.64491(9) 0.0288(3) Uani 1 1 d . . . . .
H7 H 0.456658 0.829793 0.643554 0.035 Uiso 1 1 calc R U . . .

loop_
_atom_site_aniso_label
_atom_site_aniso_U_11
_atom_site_aniso_U_22
_atom_site_aniso_U_33
_atom_site_aniso_U_23
_atom_site_aniso_U_13
_atom_site_aniso_U_12
S1 0.0203(3) 0.0139(3) 0.0456(3) 0.000 -0.0047(2) 0.000
O002 0.0257(7) 0.0154(6) 0.0262(6) 0.000 -0.0091(5) 0.000
O003 0.0305(6) 0.0257(6) 0.0646(8) -0.0170(5) -0.0061(5) 0.0070(4)
C2 0.0163(6) 0.0196(6) 0.0194(6) 0.0015(5) 0.0020(5) 0.0008(5)
C3 0.0186(6) 0.0206(7) 0.0175(6) 0.0006(5) 0.0035(5) -0.0022(5)
C1 0.0181(6) 0.0192(7) 0.0360(7) 0.0019(6) -0.0044(5) 0.0008(5)
C4 0.0214(6) 0.0247(7) 0.0250(6) 0.0002(5) 0.0013(5) 0.0017(5)
C8 0.0243(7) 0.0209(7) 0.0247(6) 0.0000(5) -0.0023(5) -0.0004(5)
C6 0.0235(7) 0.0335(8) 0.0269(7) -0.0085(6) 0.0007(5) -0.0072(6)
C5 0.0190(6) 0.0382(8) 0.0253(7) -0.0019(6) -0.0020(5) 0.0000(6)
C7 0.0318(8) 0.0219(7) 0.0323(7) -0.0043(6) -0.0014(6) -0.0030(6)

loop_
_atom_type_symbol
_atom_type_description
_atom_type_scat_dispersion_real
_atom_type_scat_dispersion_imag
_atom_type_scat_source
C C 0.0033 0.0016 'International Tables Vol C Tables 4.2.6.8 and 6.1.1.4'
H H 0.0000 0.0000 'International Tables Vol C Tables 4.2.6.8 and 6.1.1.4'
O O 0.0106 0.0060 'International Tables Vol C Tables 4.2.6.8 and 6.1.1.4'
S S 0.1246 0.1234 'International Tables Vol C Tables 4.2.6.8 and 6.1.1.4'

loop_
_geom_angle_atom_site_label_1
_geom_angle_atom_site_label_2
_geom_angle_atom_site_label_3
_geom_angle
_geom_angle_site_symmetry_1
_geom_angle_site_symmetry_3
_geom_angle_publ_flag
O003 S1 O003 115.19(10) 2_556 . ?
O003 S1 C1 109.36(7) 2_556 . ?
O003 S1 C1 110.45(6) 2_556 2_556 ?
O003 S1 C1 110.45(6) . . ?
O003 S1 C1 109.36(7) . 2_556 ?
C1 S1 C1 101.12(9) . 2_556 ?
C2 O002 C2 123.54(14) 2_556 . ?
O002 C2 C3 110.78(11) . . ?
C1 C2 O002 123.69(12) . . ?
C1 C2 C3 125.52(12) . . ?
C4 C3 C2 121.08(12) . . ?
C4 C3 C8 118.97(12) . . ?
C8 C3 C2 119.92(11) . . ?
S1 C1 H1 118.0 . . ?
C2 C1 S1 123.95(11) . . ?
C2 C1 H1 118.0 . . ?
C3 C4 H4 119.9 . . ?
C5 C4 C3 120.20(13) . . ?
C5 C4 H4 119.9 . . ?
C3 C8 H8 119.9 . . ?
C7 C8 C3 120.22(13) . . ?
C7 C8 H8 119.9 . . ?
C5 C6 H6 120.1 . . ?
C7 C6 H6 120.1 . . ?
C7 C6 C5 119.78(13) . . ?
C4 C5 H5 119.8 . . ?
C6 C5 C4 120.31(13) . . ?
C6 C5 H5 119.8 . . ?
C8 C7 C6 120.49(14) . . ?
C8 C7 H7 119.8 . . ?
C6 C7 H7 119.8 . . ?

loop_
_geom_bond_atom_site_label_1
_geom_bond_atom_site_label_2
_geom_bond_distance
_geom_bond_site_symmetry_2
_geom_bond_publ_flag
S1 O003 1.4422(12) 2_556 ?
S1 O003 1.4422(12) . ?
S1 C1 1.7201(14) . ?
S1 C1 1.7201(14) 2_556 ?
O002 C2 1.3633(13) 2_556 ?
O002 C2 1.3633(13) . ?
C2 C3 1.4781(17) . ?
C2 C1 1.3341(19) . ?
C3 C4 1.3964(18) . ?
C3 C8 1.4006(19) . ?
C1 H1 0.9500 . ?
C4 H4 0.9500 . ?
C4 C5 1.389(2) . ?
C8 H8 0.9500 . ?
C8 C7 1.3834(19) . ?
C6 H6 0.9500 . ?
C6 C5 1.385(2) . ?
C6 C7 1.384(2) . ?
C5 H5 0.9500 . ?
C7 H7 0.9500 . ?

loop_
_geom_torsion_atom_site_label_1
_geom_torsion_atom_site_label_2
_geom_torsion_atom_site_label_3
_geom_torsion_atom_site_label_4
_geom_torsion
_geom_torsion_site_symmetry_1
_geom_torsion_site_symmetry_2
_geom_torsion_site_symmetry_3
_geom_torsion_site_symmetry_4
_geom_torsion_publ_flag
O002 C2 C3 C4 -175.02(10) . . . . ?
O002 C2 C3 C8 6.84(15) . . . . ?
O002 C2 C1 S1 -2.25(19) . . . . ?
O003 S1 C1 C2 -115.44(13) 2_556 . . . ?
O003 S1 C1 C2 116.79(13) . . . . ?
C2 O002 C2 C3 -177.40(10) 2_556 . . . ?
C2 O002 C2 C1 1.19(10) 2_556 . . . ?
C2 C3 C4 C5 -176.49(11) . . . . ?
C2 C3 C8 C7 177.21(12) . . . . ?
C3 C2 C1 S1 176.13(9) . . . . ?
C3 C4 C5 C6 -0.9(2) . . . . ?
C3 C8 C7 C6 -0.5(2) . . . . ?
C1 S1 C1 C2 1.08(9) 2_556 . . . ?
C1 C2 C3 C4 6.42(19) . . . . ?
C1 C2 C3 C8 -171.72(13) . . . . ?
C4 C3 C8 C7 -0.97(19) . . . . ?
C8 C3 C4 C5 1.66(19) . . . . ?
C5 C6 C7 C8 1.3(2) . . . . ?
C7 C6 C5 C4 -0.6(2) . . . . ?
